data_2312235
loop_
_publ_author_name
'Shahed, H.'
'Sharma, N.'
'Angst, M.'
'Voigt, J.'
'Per&#xdf;on, J'
'Prakash, P.'
'T&#xf6;rnroos, K W'
'Chernyshov, D.'
'Gildenast, H.'
'Ohl, M.'
'Saffarini, G.'
'Grzechnik, A.'
'Friese, K.'

_publ_section_title
;
 Structural insight into the cooperativity of spin crossover compounds.
;
_journal_issue 'Pt 5'
_journal_name_full 'Acta crystallographica Section B, Structural science, crystal engineering and materials'
_journal_page_first 354
_journal_page_last 367
_journal_paper_doi 10.1107/S2052520623005814
_journal_volume 79
_journal_year 2023
_chemical_formula_sum 'C10.86 H8 Fe0.29 N1.71 S0.57'
_chemical_formula_weight 196.75
_space_group_crystal_system orthorhombic
_space_group_IT_number 56
_space_group_name_Hall '-P 2ab 2ac'
_space_group_name_H-M_alt 'P c c n'
_atom_sites_solution_hydrogens geom
_audit_creation_method SHELXL-2019/2
_cell_angle_alpha 90
_cell_angle_beta 90
_cell_angle_gamma 90
_cell_formula_units_Z 14
_cell_length_a 12.9641(7)
_cell_length_b 15.3324(8)
_cell_length_c 17.5888(7)
_cell_measurement_reflns_used 2307
_cell_measurement_temperature 345(2)
_cell_measurement_theta_max 19.918
_cell_measurement_theta_min 1.895
_cell_volume 3496.1(3)
_computing_structure_refinement 'SHELXL-2019/2 (Sheldrick, 2019)'
_diffrn_ambient_temperature 293(2)
_diffrn_measured_fraction_theta_full 0.985
_diffrn_measured_fraction_theta_max 0.828
_diffrn_measurement_device_type '4-circle diffractometer'
_diffrn_radiation_type Synchrotron
_diffrn_radiation_wavelength 0.65524
_diffrn_reflns_av_R_equivalents 0.1045
_diffrn_reflns_av_unetI/netI 0.0778
_diffrn_reflns_Laue_measured_fraction_full 0.985
_diffrn_reflns_Laue_measured_fraction_max 0.828
_diffrn_reflns_limit_h_max 20
_diffrn_reflns_limit_h_min -20
_diffrn_reflns_limit_k_max 19
_diffrn_reflns_limit_k_min -19
_diffrn_reflns_limit_l_max 28
_diffrn_reflns_limit_l_min -28
_diffrn_reflns_number 36864
_diffrn_reflns_point_group_measured_fraction_full 0.985
_diffrn_reflns_point_group_measured_fraction_max 0.828
_diffrn_reflns_theta_full 23.150
_diffrn_reflns_theta_max 32.985
_diffrn_reflns_theta_min 1.897
_exptl_absorpt_coefficient_mu 0.430
_exptl_crystal_density_diffrn 1.308
_exptl_crystal_description irregular
_exptl_crystal_F_000 1424
_refine_diff_density_max 0.158
_refine_diff_density_min -0.204
_refine_diff_density_rms 0.032
_refine_ls_extinction_method none
_refine_ls_goodness_of_fit_ref 1.162
_refine_ls_hydrogen_treatment constr
_refine_ls_matrix_type full
_refine_ls_number_parameters 213
_refine_ls_number_reflns 6964
_refine_ls_number_restraints 0
_refine_ls_restrained_S_all 1.162
_refine_ls_R_factor_all 0.2776
_refine_ls_R_factor_gt 0.1206
_refine_ls_shift/su_max 0.001
_refine_ls_shift/su_mean 0.000
_refine_ls_structure_factor_coef Fsqd
_refine_ls_weighting_details 'w=1/[\s^2^(Fo^2^)+(0.0357P)^2^+1.3670P] where P=(Fo^2^+2Fc^2^)/3'
_refine_ls_weighting_scheme calc
_refine_ls_wR_factor_gt 0.1679
_refine_ls_wR_factor_ref 0.2162
_reflns_Friedel_coverage 0.000
_reflns_number_gt 2541
_reflns_number_total 6964
_reflns_threshold_expression 'I > 2\s(I)'
_cod_data_source_file Bia_Portho_345K.cif
_cod_data_source_block Bia_dw4400_345K
_cod_depositor_comments 'Adding full bibliography for 2312165--2312274.cif.'
_cod_database_code 2312235
_shelx_shelxl_version_number 2019/2
_shelx_space_group_comment
;
The symmetry employed for this shelxl refinement is uniquely defined
by the following loop, which should always be used as a source of
symmetry information in preference to the above space-group names.
They are only intended as comments.
;

loop_
_space_group_symop_operation_xyz
'x, y, z'
'-x+1/2, -y+1/2, z'
'-x, y+1/2, -z+1/2'
'x+1/2, -y, -z+1/2'
'-x, -y, -z'
'x-1/2, y-1/2, -z'
'x, -y-1/2, z-1/2'
'-x-1/2, y, z-1/2'

loop_
_atom_site_label
_atom_site_type_symbol
_atom_site_fract_x
_atom_site_fract_y
_atom_site_fract_z
_atom_site_U_iso_or_equiv
_atom_site_adp_type
_atom_site_occupancy
_atom_site_site_symmetry_order
_atom_site_calc_flag
_atom_site_refinement_flags_posn
_atom_site_refinement_flags_adp
_atom_site_refinement_flags_occupancy
_atom_site_disorder_assembly
_atom_site_disorder_group
Fe01 Fe 0.750000 0.750000 0.57527(4) 0.0821(3) Uani 1 2 d S T P . .
S002 S 0.90713(13) 0.55809(11) 0.39551(7) 0.1420(6) Uani 1 1 d . . . . .
N003 N 0.7435(3) 0.8427(2) 0.67401(17) 0.0831(8) Uani 1 1 d . . . . .
N004 N 0.8003(3) 0.6619(3) 0.49587(19) 0.1058(12) Uani 1 1 d . . . . .
N005 N 0.9091(3) 0.7963(2) 0.59318(19) 0.0876(9) Uani 1 1 d . . . . .
C006 C 0.6555(3) 0.8599(2) 0.7197(2) 0.0848(11) Uani 1 1 d . . . . .
C007 C 0.5640(3) 0.8821(3) 0.6845(2) 0.0913(12) Uani 1 1 d . . . . .
H007 H 0.561840 0.889190 0.632019 0.110 Uiso 1 1 calc R U . . .
C008 C 0.9244(4) 0.8470(3) 0.6543(2) 0.0932(12) Uani 1 1 d . . . . .
C009 C 0.8307(4) 0.8693(3) 0.6963(2) 0.0946(13) Uani 1 1 d . . . . .
H009 H 0.835255 0.903393 0.739908 0.114 Uiso 1 1 calc R U . . .
C00A C 0.6583(4) 0.8495(3) 0.7976(2) 0.0979(13) Uani 1 1 d . . . . .
H00A H 0.719746 0.834490 0.821597 0.117 Uiso 1 1 calc R U . . .
C00B C 0.4776(4) 0.8837(3) 0.8052(2) 0.0931(12) Uani 1 1 d . . . . .
C00C C 0.4762(4) 0.8937(3) 0.7271(2) 0.0959(13) Uani 1 1 d . . . . .
H00C H 0.414854 0.908495 0.703001 0.115 Uiso 1 1 calc R U . . .
C00D C 0.8450(3) 0.6196(3) 0.4539(2) 0.0905(12) Uani 1 1 d . . . . .
C00E C 0.5697(4) 0.8614(3) 0.8396(2) 0.1044(14) Uani 1 1 d . . . . .
H00E H 0.571946 0.854298 0.892081 0.125 Uiso 1 1 calc R U . . .
C00F C 0.3827(4) 0.8982(3) 0.8504(3) 0.1035(14) Uani 1 1 d . . . . .
C00G C 0.9924(4) 0.7741(3) 0.5526(3) 0.1074(14) Uani 1 1 d . . . . .
H00G H 0.983997 0.738953 0.509948 0.129 Uiso 1 1 calc R U . . .
C00H C 0.3841(4) 0.9420(3) 0.9184(3) 0.1172(16) Uani 1 1 d . . . . .
H00H H 0.446660 0.962558 0.937132 0.141 Uiso 1 1 calc R U . . .
C00I C 1.0202(5) 0.8762(4) 0.6759(3) 0.1261(17) Uani 1 1 d . . . . .
H00I H 1.027938 0.911674 0.718405 0.151 Uiso 1 1 calc R U . . .
C00J C 0.2896(5) 0.8676(4) 0.8249(3) 0.140(2) Uani 1 1 d . . . . .
H00J H 0.286405 0.836752 0.779411 0.167 Uiso 1 1 calc R U . . .
C00K C 0.1990(5) 0.8825(5) 0.8666(4) 0.158(2) Uani 1 1 d . . . . .
H00K H 0.136071 0.862128 0.848416 0.189 Uiso 1 1 calc R U . . .
C00L C 1.1041(5) 0.8522(5) 0.6335(4) 0.146(2) Uani 1 1 d . . . . .
H00L H 1.170037 0.870482 0.647052 0.176 Uiso 1 1 calc R U . . .
C00M C 0.2945(6) 0.9565(4) 0.9600(3) 0.141(2) Uani 1 1 d . . . . .
H00M H 0.297131 0.986668 1.005839 0.169 Uiso 1 1 calc R U . . .
C00N C 0.2034(6) 0.9263(5) 0.9331(4) 0.149(2) Uani 1 1 d . . . . .
H00N H 0.143211 0.935788 0.960644 0.179 Uiso 1 1 calc R U . . .
C00O C 1.0894(5) 0.8013(4) 0.5716(4) 0.1333(18) Uani 1 1 d . . . . .
H00O H 1.145440 0.784881 0.541843 0.160 Uiso 1 1 calc R U . . .

loop_
_atom_site_aniso_label
_atom_site_aniso_U_11
_atom_site_aniso_U_22
_atom_site_aniso_U_33
_atom_site_aniso_U_23
_atom_site_aniso_U_13
_atom_site_aniso_U_12
Fe01 0.0872(5) 0.0980(6) 0.0611(4) 0.000 0.000 0.0082(5)
S002 0.1486(13) 0.1861(15) 0.0914(8) -0.0140(9) 0.0213(8) 0.0643(11)
N003 0.088(2) 0.091(2) 0.0706(17) -0.0009(16) -0.0087(19) 0.0139(19)
N004 0.120(3) 0.117(3) 0.080(2) -0.016(2) 0.017(2) 0.007(2)
N005 0.083(2) 0.102(2) 0.078(2) 0.0106(18) 0.0003(18) 0.0062(19)
C006 0.097(3) 0.085(3) 0.073(2) -0.003(2) 0.000(2) 0.019(2)
C007 0.102(3) 0.100(3) 0.072(2) -0.001(2) -0.006(2) 0.022(2)
C008 0.092(3) 0.105(3) 0.083(3) 0.007(2) -0.012(2) 0.002(3)
C009 0.110(4) 0.099(3) 0.075(3) -0.004(2) -0.007(3) 0.010(3)
C00A 0.097(3) 0.119(3) 0.077(3) 0.000(2) -0.006(2) 0.027(3)
C00B 0.104(3) 0.089(3) 0.087(3) -0.001(2) 0.007(3) 0.022(2)
C00C 0.099(3) 0.099(3) 0.089(3) -0.001(2) -0.008(3) 0.028(2)
C00D 0.089(3) 0.114(3) 0.069(2) 0.002(2) -0.003(2) 0.006(2)
C00E 0.113(4) 0.126(4) 0.074(3) 0.008(2) 0.002(3) 0.031(3)
C00F 0.114(4) 0.092(3) 0.104(3) 0.002(3) 0.005(3) 0.028(3)
C00G 0.096(4) 0.123(4) 0.102(3) 0.011(3) 0.012(3) -0.001(3)
C00H 0.119(4) 0.126(4) 0.107(4) -0.001(3) 0.014(3) 0.035(3)
C00I 0.102(4) 0.149(5) 0.128(4) -0.009(3) -0.027(4) -0.010(3)
C00J 0.122(5) 0.156(5) 0.140(5) -0.023(4) 0.017(4) 0.014(4)
C00K 0.114(5) 0.185(6) 0.174(6) -0.021(5) 0.010(5) 0.006(4)
C00L 0.084(4) 0.193(6) 0.162(6) 0.007(5) -0.017(4) -0.016(4)
C00M 0.152(5) 0.154(5) 0.116(4) 0.000(4) 0.021(4) 0.064(5)
C00N 0.115(5) 0.180(7) 0.153(6) 0.012(5) 0.026(5) 0.043(5)
C00O 0.098(4) 0.169(5) 0.133(5) 0.016(4) 0.013(4) -0.003(4)

loop_
_atom_type_symbol
_atom_type_description
_atom_type_scat_dispersion_real
_atom_type_scat_dispersion_imag
_atom_type_scat_source
Fe Fe 0.3265 0.6960 'International Tables Vol C Tables 4.2.6.8 and 6.1.1.4'
C C 0.0024 0.0013 'International Tables Vol C Tables 4.2.6.8 and 6.1.1.4'
H H 0.0000 0.0000 'International Tables Vol C Tables 4.2.6.8 and 6.1.1.4'
N N 0.0049 0.0027 'International Tables Vol C Tables 4.2.6.8 and 6.1.1.4'
S S 0.1051 0.1002 'International Tables Vol C Tables 4.2.6.8 and 6.1.1.4'

loop_
_geom_angle_atom_site_label_1
_geom_angle_atom_site_label_2
_geom_angle_atom_site_label_3
_geom_angle
_geom_angle_site_symmetry_1
_geom_angle_site_symmetry_3
_geom_angle_publ_flag
N004 Fe01 N004 94.1(2) . 2_665 ?
N004 Fe01 N005 100.55(14) . 2_665 ?
N004 Fe01 N005 90.67(15) 2_665 2_665 ?
N004 Fe01 N005 90.67(15) . . ?
N004 Fe01 N005 100.55(14) 2_665 . ?
N005 Fe01 N005 163.56(17) 2_665 . ?
N004 Fe01 N003 162.96(15) . . ?
N004 Fe01 N003 95.62(13) 2_665 . ?
N005 Fe01 N003 93.32(13) 2_665 . ?
N005 Fe01 N003 73.80(14) . . ?
N004 Fe01 N003 95.62(13) . 2_665 ?
N004 Fe01 N003 162.96(15) 2_665 2_665 ?
N005 Fe01 N003 73.79(14) 2_665 2_665 ?
N005 Fe01 N003 93.32(13) . 2_665 ?
N003 Fe01 N003 78.71(16) . 2_665 ?
C009 N003 C006 118.9(4) . . ?
C009 N003 Fe01 114.2(3) . . ?
C006 N003 Fe01 125.8(3) . . ?
C00D N004 Fe01 167.8(4) . . ?
C00G N005 C008 117.1(4) . . ?
C00G N005 Fe01 126.7(3) . . ?
C008 N005 Fe01 116.1(3) . . ?
C00A C006 C007 119.8(4) . . ?
C00A C006 N003 121.3(4) . . ?
C007 C006 N003 118.8(4) . . ?
C00C C007 C006 119.9(4) . . ?
N005 C008 C00I 122.9(5) . . ?
N005 C008 C009 114.6(4) . . ?
C00I C008 C009 122.4(5) . . ?
N003 C009 C008 120.7(4) . . ?
C00E C00A C006 119.7(4) . . ?
C00E C00B C00C 118.3(4) . . ?
C00E C00B C00F 121.3(4) . . ?
C00C C00B C00F 120.4(4) . . ?
C007 C00C C00B 121.1(4) . . ?
N004 C00D S002 178.8(5) . . ?
C00A C00E C00B 121.2(4) . . ?
C00H C00F C00J 117.7(5) . . ?
C00H C00F C00B 122.0(5) . . ?
C00J C00F C00B 120.3(5) . . ?
N005 C00G C00O 122.3(5) . . ?
C00F C00H C00M 121.7(6) . . ?
C00L C00I C008 118.7(5) . . ?
C00F C00J C00K 120.7(6) . . ?
C00N C00K C00J 119.9(7) . . ?
C00O C00L C00I 118.7(6) . . ?
C00N C00M C00H 119.3(6) . . ?
C00K C00N C00M 120.6(7) . . ?
C00L C00O C00G 120.2(6) . . ?

loop_
_geom_bond_atom_site_label_1
_geom_bond_atom_site_label_2
_geom_bond_distance
_geom_bond_site_symmetry_2
_geom_bond_publ_flag
Fe01 N004 2.049(4) . ?
Fe01 N004 2.049(4) 2_665 ?
Fe01 N005 2.203(3) 2_665 ?
Fe01 N005 2.203(3) . ?
Fe01 N003 2.246(3) . ?
Fe01 N003 2.246(3) 2_665 ?
S002 C00D 1.611(5) . ?
N003 C009 1.264(5) . ?
N003 C006 1.420(5) . ?
N004 C00D 1.141(5) . ?
N005 C00G 1.339(5) . ?
N005 C008 1.342(5) . ?
C006 C00A 1.379(5) . ?
C006 C007 1.381(5) . ?
C007 C00C 1.374(5) . ?
C008 C00I 1.374(6) . ?
C008 C009 1.462(6) . ?
C00A C00E 1.379(6) . ?
C00B C00E 1.381(6) . ?
C00B C00C 1.382(6) . ?
C00B C00F 1.482(6) . ?
C00F C00H 1.371(6) . ?
C00F C00J 1.371(7) . ?
C00G C00O 1.366(7) . ?
C00H C00M 1.391(7) . ?
C00I C00L 1.369(7) . ?
C00J C00K 1.403(8) . ?
C00K C00N 1.350(8) . ?
C00L C00O 1.353(8) . ?
C00M C00N 1.355(8) . ?
